data_1541637
loop_
_publ_author_name
'Mironov, Yu.V.'
'Virovets, A.V.'
'Sheldrick, W.S.'
'Fedorov, V.E.'

_publ_section_title
;
 Novel inorganic polymeric compounds based on the Re4 chalcocyanide
 cluster complexes: synthesis and crystal structures of Mn2 (Re4 Se4 (C
 N)12) * 6(H2 O), Cd2 (Re4 Te4 (C N)12) * 6(H2 O), Cu2 (Re4 Te4 (C N)12) *
 4(H2 O) and K4 Re4 Se4 (C N)12 * 6(H2 O)
;
_journal_name_full Polyhedron
_journal_page_first 969
_journal_page_last 974
_journal_volume 20
_journal_year 2001
_chemical_formula_sum 'C12 H12 K4 N12 O6 Re4 Se4'
_chemical_name_systematic 'K4 (Se4 (Re (C N)3)4) (H2 O)6'
_space_group_IT_number 2
_symmetry_space_group_name_Hall '-P 1'
_symmetry_space_group_name_H-M 'P -1'
_cell_angle_alpha 109.2
_cell_angle_beta 107.303
_cell_angle_gamma 108.937
_cell_formula_units_Z 2
_cell_length_a 12.459
_cell_length_b 12.504
_cell_length_c 13.079
_cell_volume 1623.118
_citation_journal_id_ASTM PLYHDE
_cod_data_source_file Mironov_PLYHDE_2001_378.cif
_cod_data_source_block C12H12K4N12O6Re4Se4
_cod_database_code 1541637

loop_
_symmetry_equiv_pos_as_xyz
x,y,z
-x,-y,-z

loop_
_atom_site_label
_atom_site_type_symbol
_atom_site_fract_x
_atom_site_fract_y
_atom_site_fract_z
_atom_site_occupancy
_atom_site_U_iso_or_equiv
Re1 Re+4 0.39402 0.49196 0.2096 1 0.0
N11 N-3 0.0899 0.7338 0.1028 1 0.0
N7 N-3 0.7586 0.9799 0.6189 1 0.0
O4 O-2 1.038 0.1897 0.293 1 0.0
Se4 Se-2 0.49175 0.61902 0.12212 1 0.0
C11 C+2 0.1708 0.7102 0.1262 1 0.0
O1 O-2 0.883 0.3085 0.3826 1 0.0
N4 N-3 0.4806 0.8543 0.6654 1 0.0
N12 N-3 0.4115 0.8728 0.0615 1 0.0
O9 O-2 0.881 0.193 0.117 0.5 0.0
O8 O-2 0.887 0.297 0.168 0.5 0.0
N5 N-3 0.2231 0.4652 0.4667 1 0.0
O3 O-2 0.334 1.074 -0.007 1 0.0
C1 C+2 0.2949 0.3407 0.0305 1 0.0
Re2 Re+4 0.35068 0.66033 0.37536 1 0.0
Re3 Re+4 0.56554 0.75528 0.33985 1 0.0
O5 O-2 0.995 -0.023 0.107 0.5 0.0
C8 C+2 0.661 0.9063 0.31 1 0.0
C5 C+2 0.2688 0.5302 0.4328 1 0.0
K3 K+1 -0.0151 0.8064 0.2646 1 0.0
K4 K+1 0.3732 0.8676 -0.1689 1 0.0
Se3 Se-2 0.18533 0.48571 0.17227 1 0.0
C7 C+2 0.6897 0.9005 0.5209 1 0.0
O6 O-2 0.991 -0.074 0.052 0.25 0.0
N6 N-3 0.1216 0.7179 0.3999 1 0.0
C6 C+2 0.2032 0.703 0.389 1 0.0
O2 O-2 -0.0303 1.0218 0.3845 1 0.0
N1 N-3 0.24 0.2567 -0.0623 1 0.0
Re4 Re+4 0.32369 0.66547 0.15629 1 0.0
C3 C+2 0.5249 0.4209 0.2056 1 0.0
N9 N-3 0.824 0.7335 0.3742 1 0.0
N10 N-3 0.153 0.4803 -0.1355 1 0.0
K1 K+1 0.8729 0.5187 0.3555 1 0.0
Se1 Se-2 0.42722 0.85704 0.35606 1 0.0
C12 C+2 0.3856 0.8032 0.0979 1 0.0
C10 C+2 0.2125 0.5439 -0.0312 1 0.0
N8 N-3 0.7091 0.9865 0.2908 1 0.0
Se2 Se-2 0.52936 0.61116 0.43129 1 0.0
N2 N-3 0.2732 0.2512 0.2557 1 0.0
O7 O-2 1.024 -0.122 -0.037 0.25 0.0
K2 K+1 0.2556 1.0037 0.1554 1 0.0
C9 C+2 0.7305 0.7357 0.3592 1 0.0
N3 N-3 0.5955 0.3786 0.2052 1 0.0
C4 C+2 0.4369 0.7878 0.5634 1 0.0
C2 C+2 0.3166 0.3349 0.2401 1 0.0
